data_7050615
loop_
_publ_author_name
'Cole, Marcus L.'
'Junk, Peter C.'

_publ_section_title
;
 Synthesis and structure of the first non ?ate? heteroleptic lanthanoid
 complexes bearing monoanionic 2-amidopyridine ligands
;
_journal_issue 7
_journal_name_full 'New Journal of Chemistry'
_journal_page_first 1032
_journal_paper_doi 10.1039/b304197b
_journal_volume 27
_journal_year 2003
_chemical_formula_sum 'C22 H38 Cl N4 Nd O Si2'
_chemical_formula_weight 610.43
_chemical_name_common '[{Nd(AMPTMS)2(Cl)(THF)}2]'
_space_group_IT_number 61
_symmetry_cell_setting orthorhombic
_symmetry_space_group_name_Hall '-P 2ac 2ab'
_symmetry_space_group_name_H-M 'P b c a'
_atom_sites_solution_hydrogens geom
_atom_sites_solution_primary direct
_atom_sites_solution_secondary difmap
_audit_creation_method SHELXL-97
_cell_angle_alpha 90.00
_cell_angle_beta 90.00
_cell_angle_gamma 90.00
_cell_formula_units_Z 8
_cell_length_a 16.194(3)
_cell_length_b 17.076(3)
_cell_length_c 20.335(4)
_cell_measurement_temperature 173(2)
_cell_volume 5623.2(18)
_computing_cell_refinement DENZO-SMN
_computing_data_collection 'Nonius Collect'
_computing_data_reduction 'X -Seed'
_computing_molecular_graphics 'X-Seed / POV-Ray'
_computing_publication_material 'Microsoft Office 2000'
_computing_structure_refinement 'SHELXL-97 (Sheldrick, 1997)'
_computing_structure_solution 'SHELXS-97 (Sheldrick, 1990)'
_diffrn_ambient_temperature 173(2)
_diffrn_measured_fraction_theta_full 0.989
_diffrn_measured_fraction_theta_max 0.989
_diffrn_measurement_device_type 'Nonius Kappa CCD'
_diffrn_measurement_method 'psi and omega scans'
_diffrn_radiation_monochromator graphite
_diffrn_radiation_source 'fine-focus sealed tube'
_diffrn_radiation_type MoK\a
_diffrn_radiation_wavelength 0.71073
_diffrn_reflns_av_R_equivalents 0.0504
_diffrn_reflns_av_sigmaI/netI 0.0380
_diffrn_reflns_limit_h_max 21
_diffrn_reflns_limit_h_min -21
_diffrn_reflns_limit_k_max 22
_diffrn_reflns_limit_k_min -22
_diffrn_reflns_limit_l_max 27
_diffrn_reflns_limit_l_min -27
_diffrn_reflns_number 58783
_diffrn_reflns_theta_full 28.41
_diffrn_reflns_theta_max 28.41
_diffrn_reflns_theta_min 3.36
_exptl_absorpt_coefficient_mu 2.047
_exptl_absorpt_correction_T_max 0.8215
_exptl_absorpt_correction_T_min 0.8215
_exptl_absorpt_correction_type empirical
_exptl_absorpt_process_details 'performed as part of the DENZO-SMN package'
_exptl_crystal_colour blue-green
_exptl_crystal_density_diffrn 1.442
_exptl_crystal_density_method 'not measured'
_exptl_crystal_description prisms
_exptl_crystal_F_000 2488
_exptl_crystal_size_max 0.10
_exptl_crystal_size_mid 0.10
_exptl_crystal_size_min 0.10
_refine_diff_density_max 1.034
_refine_diff_density_min -0.789
_refine_diff_density_rms 0.101
_refine_ls_extinction_method none
_refine_ls_goodness_of_fit_ref 1.031
_refine_ls_hydrogen_treatment mixed
_refine_ls_matrix_type full
_refine_ls_number_parameters 288
_refine_ls_number_reflns 6990
_refine_ls_number_restraints 0
_refine_ls_restrained_S_all 1.031
_refine_ls_R_factor_all 0.0456
_refine_ls_R_factor_gt 0.0271
_refine_ls_shift/su_max 0.063
_refine_ls_shift/su_mean 0.001
_refine_ls_structure_factor_coef Fsqd
_refine_ls_weighting_details
;
calc w=1/[\s^2^(Fo^2^)+(0.0288P)^2^+1.2283P] where P=(Fo^2^+2Fc^2^)/3
;
_refine_ls_weighting_scheme calc
_refine_ls_wR_factor_gt 0.0581
_refine_ls_wR_factor_ref 0.0630
_reflns_number_gt 5390
_reflns_number_total 6990
_reflns_threshold_expression >2sigma(I)
_cod_data_source_file b304197b.txt
_cod_data_source_block compound2
_cod_original_cell_volume 5623.4(19)
_cod_original_sg_symbol_H-M Pbca
_cod_database_code 7050615

loop_
_symmetry_equiv_pos_as_xyz
'x, y, z'
'-x+1/2, -y, z+1/2'
'x+1/2, -y+1/2, -z'
'-x, y+1/2, -z+1/2'
'-x, -y, -z'
'x-1/2, y, -z-1/2'
'-x-1/2, y-1/2, z'
'x, -y-1/2, z-1/2'

loop_
_atom_site_label
_atom_site_type_symbol
_atom_site_fract_x
_atom_site_fract_y
_atom_site_fract_z
_atom_site_U_iso_or_equiv
_atom_site_adp_type
_atom_site_occupancy
_atom_site_symmetry_multiplicity
_atom_site_calc_flag
_atom_site_refinement_flags
_atom_site_disorder_assembly
_atom_site_disorder_group
Nd1 Nd 0.411140(7) 0.089951(7) 0.463195(6) 0.01625(5) Uani 1 1 d . . .
Cl1 Cl 0.56847(4) 0.07384(3) 0.52271(3) 0.02196(13) Uani 1 1 d . . .
Si1A Si 0.45569(5) 0.00474(4) 0.29380(4) 0.02692(17) Uani 1 1 d . . .
Si1B Si 0.20781(4) 0.00570(4) 0.51724(4) 0.02803(17) Uani 1 1 d . . .
O1 O 0.48535(10) 0.21403(9) 0.43192(9) 0.0252(4) Uani 1 1 d . . .
N1A N 0.30923(11) 0.15376(10) 0.38503(10) 0.0210(4) Uani 1 1 d . . .
N2A N 0.40708(11) 0.06987(11) 0.34576(10) 0.0210(4) Uani 1 1 d . . .
N1B N 0.36893(11) 0.17055(11) 0.56277(10) 0.0203(4) Uani 1 1 d . . .
N2B N 0.28726(12) 0.07191(11) 0.52482(10) 0.0220(4) Uani 1 1 d . . .
C1 C 0.55950(17) 0.21045(15) 0.39219(15) 0.0362(7) Uani 1 1 d . . .
H1A H 0.5780 0.1556 0.3866 0.043 Uiso 1 1 calc R . .
H1B H 0.6046 0.2409 0.4128 0.043 Uiso 1 1 calc R . .
C2 C 0.5356(2) 0.24538(19) 0.32728(16) 0.0547(9) Uani 1 1 d . . .
H2A H 0.5207 0.2039 0.2954 0.066 Uiso 1 1 calc R . .
H2B H 0.5816 0.2767 0.3089 0.066 Uiso 1 1 calc R . .
C3 C 0.4611(2) 0.29744(17) 0.34234(15) 0.0467(8) Uani 1 1 d . . .
H3A H 0.4730 0.3528 0.3313 0.056 Uiso 1 1 calc R . .
H3B H 0.4121 0.2801 0.3171 0.056 Uiso 1 1 calc R . .
C4 C 0.44703(17) 0.28797(14) 0.41509(14) 0.0311(6) Uani 1 1 d . . .
H4A H 0.4729 0.3315 0.4398 0.037 Uiso 1 1 calc R . .
H4B H 0.3872 0.2869 0.4252 0.037 Uiso 1 1 calc R . .
C1A C 0.33418(15) 0.10730(13) 0.33399(12) 0.0218(5) Uani 1 1 d . . .
C2A C 0.28413(16) 0.10135(14) 0.27731(13) 0.0294(6) Uani 1 1 d . . .
H2A1 H 0.2998 0.0682 0.2420 0.035 Uiso 1 1 calc R . .
C3A C 0.21293(16) 0.14388(16) 0.27404(14) 0.0364(7) Uani 1 1 d . . .
H3A1 H 0.1796 0.1410 0.2357 0.044 Uiso 1 1 calc R . .
C4A C 0.18850(15) 0.19132(15) 0.32610(14) 0.0327(6) Uani 1 1 d . . .
H4A1 H 0.1391 0.2211 0.3235 0.039 Uiso 1 1 calc R . .
C5A C 0.23716(15) 0.19438(13) 0.38151(13) 0.0254(6) Uani 1 1 d . . .
C6A C 0.21387(16) 0.24181(15) 0.44071(14) 0.0330(6) Uani 1 1 d . . .
H6A1 H 0.1908 0.2072 0.4745 0.050 Uiso 1 1 calc R . .
H6A2 H 0.1726 0.2811 0.4282 0.050 Uiso 1 1 calc R . .
H6A3 H 0.2630 0.2681 0.4581 0.050 Uiso 1 1 calc R . .
C7A C 0.55929(17) -0.01523(16) 0.32936(14) 0.0369(7) Uani 1 1 d . . .
H7A1 H 0.5923 0.0329 0.3287 0.055 Uiso 1 1 calc R . .
H7A2 H 0.5871 -0.0557 0.3033 0.055 Uiso 1 1 calc R . .
H7A3 H 0.5531 -0.0334 0.3748 0.055 Uiso 1 1 calc R . .
C8A C 0.3959(2) -0.08855(15) 0.28823(17) 0.0469(8) Uani 1 1 d . . .
H8A1 H 0.3870 -0.1096 0.3325 0.070 Uiso 1 1 calc R . .
H8A2 H 0.4268 -0.1266 0.2619 0.070 Uiso 1 1 calc R . .
H8A3 H 0.3424 -0.0784 0.2674 0.070 Uiso 1 1 calc R . .
C9A C 0.47425(18) 0.04468(18) 0.20921(13) 0.0406(7) Uani 1 1 d . . .
H9A1 H 0.4212 0.0527 0.1870 0.061 Uiso 1 1 calc R . .
H9A2 H 0.5077 0.0075 0.1840 0.061 Uiso 1 1 calc R . .
H9A3 H 0.5035 0.0948 0.2124 0.061 Uiso 1 1 calc R . .
C1B C 0.30210(14) 0.12386(13) 0.57400(12) 0.0210(5) Uani 1 1 d . . .
C2B C 0.25749(15) 0.13231(15) 0.63358(13) 0.0295(6) Uani 1 1 d . . .
H2B1 H 0.2108 0.1002 0.6422 0.035 Uiso 1 1 calc R . .
C3B C 0.28231(17) 0.18707(15) 0.67844(13) 0.0348(7) Uani 1 1 d . . .
H3B1 H 0.2518 0.1938 0.7180 0.042 Uiso 1 1 calc R . .
C4B C 0.35168(16) 0.23292(15) 0.66681(13) 0.0316(6) Uani 1 1 d . . .
H4B1 H 0.3695 0.2704 0.6982 0.038 Uiso 1 1 calc R . .
C5B C 0.39393(14) 0.22275(14) 0.60869(13) 0.0250(6) Uani 1 1 d . . .
C6B C 0.47071(16) 0.26843(16) 0.59297(14) 0.0373(7) Uani 1 1 d . . .
H6B1 H 0.5144 0.2324 0.5789 0.056 Uiso 1 1 calc R . .
H6B2 H 0.4888 0.2970 0.6322 0.056 Uiso 1 1 calc R . .
H6B3 H 0.4590 0.3057 0.5575 0.056 Uiso 1 1 calc R . .
C7B C 0.20823(17) -0.02862(15) 0.43044(14) 0.0363(7) Uani 1 1 d . . .
H7B1 H 0.1962 0.0155 0.4012 0.054 Uiso 1 1 calc R . .
H7B2 H 0.1661 -0.0692 0.4247 0.054 Uiso 1 1 calc R . .
H7B3 H 0.2627 -0.0502 0.4197 0.054 Uiso 1 1 calc R . .
C8B C 0.22266(18) -0.07939(15) 0.57336(16) 0.0437(8) Uani 1 1 d . . .
H8B1 H 0.2724 -0.1082 0.5604 0.065 Uiso 1 1 calc R . .
H8B2 H 0.1746 -0.1141 0.5706 0.065 Uiso 1 1 calc R . .
H8B3 H 0.2288 -0.0606 0.6186 0.065 Uiso 1 1 calc R . .
C9B C 0.10412(17) 0.0511(2) 0.53298(16) 0.0465(8) Uani 1 1 d . . .
H9B1 H 0.1038 0.0753 0.5767 0.070 Uiso 1 1 calc R . .
H9B2 H 0.0614 0.0105 0.5309 0.070 Uiso 1 1 calc R . .
H9B3 H 0.0930 0.0911 0.4996 0.070 Uiso 1 1 calc R . .

loop_
_atom_site_aniso_label
_atom_site_aniso_U_11
_atom_site_aniso_U_22
_atom_site_aniso_U_33
_atom_site_aniso_U_23
_atom_site_aniso_U_13
_atom_site_aniso_U_12
Nd1 0.01574(8) 0.01512(7) 0.01791(7) -0.00018(5) -0.00047(5) 0.00108(5)
Cl1 0.0200(3) 0.0167(3) 0.0292(3) 0.0008(2) -0.0050(2) -0.0004(2)
Si1A 0.0348(4) 0.0239(4) 0.0221(4) -0.0021(3) 0.0027(3) 0.0046(3)
Si1B 0.0194(4) 0.0261(4) 0.0385(5) 0.0005(3) 0.0025(3) -0.0041(3)
O1 0.0253(9) 0.0174(8) 0.0328(10) 0.0048(7) 0.0032(8) 0.0016(7)
N1A 0.0195(10) 0.0185(10) 0.0249(11) 0.0017(8) -0.0008(9) 0.0003(8)
N2A 0.0234(11) 0.0198(10) 0.0199(11) 0.0013(8) -0.0010(8) 0.0038(8)
N1B 0.0176(10) 0.0214(10) 0.0220(11) -0.0036(9) -0.0001(9) 0.0023(8)
N2B 0.0219(11) 0.0211(10) 0.0229(12) 0.0003(8) 0.0014(8) -0.0020(8)
C1 0.0275(14) 0.0300(14) 0.051(2) 0.0097(13) 0.0120(14) -0.0019(12)
C2 0.067(2) 0.0495(19) 0.047(2) 0.0210(16) 0.0238(18) 0.0074(17)
C3 0.053(2) 0.0409(17) 0.046(2) 0.0178(15) -0.0014(16) 0.0039(15)
C4 0.0304(15) 0.0180(12) 0.0450(18) 0.0027(11) -0.0007(13) -0.0021(11)
C1A 0.0235(13) 0.0198(12) 0.0220(13) 0.0051(10) -0.0004(10) -0.0034(10)
C2A 0.0308(15) 0.0339(15) 0.0236(14) -0.0013(11) -0.0029(11) 0.0018(11)
C3A 0.0292(15) 0.0494(17) 0.0306(16) 0.0073(13) -0.0098(12) 0.0002(13)
C4A 0.0242(14) 0.0384(15) 0.0356(17) 0.0076(13) -0.0026(12) 0.0064(12)
C5A 0.0230(13) 0.0210(12) 0.0321(15) 0.0072(11) -0.0001(11) 0.0021(10)
C6A 0.0248(14) 0.0320(14) 0.0423(17) -0.0043(13) 0.0018(12) 0.0080(12)
C7A 0.0401(16) 0.0398(16) 0.0309(16) 0.0033(13) 0.0052(13) 0.0139(13)
C8A 0.062(2) 0.0332(17) 0.046(2) -0.0166(13) 0.0105(16) -0.0049(14)
C9A 0.0478(18) 0.0495(18) 0.0244(16) 0.0016(13) 0.0020(13) 0.0106(15)
C1B 0.0182(12) 0.0221(12) 0.0227(14) 0.0021(10) -0.0005(10) 0.0037(10)
C2B 0.0270(14) 0.0306(13) 0.0308(15) 0.0022(12) 0.0094(12) 0.0010(11)
C3B 0.0406(16) 0.0383(15) 0.0255(15) -0.0029(12) 0.0094(13) 0.0106(13)
C4B 0.0370(15) 0.0314(14) 0.0263(15) -0.0099(12) -0.0041(12) 0.0052(12)
C5B 0.0234(13) 0.0223(12) 0.0293(15) -0.0053(11) -0.0057(11) 0.0048(10)
C6B 0.0283(15) 0.0388(16) 0.0447(19) -0.0172(14) 0.0000(13) -0.0053(13)
C7B 0.0350(16) 0.0313(15) 0.0426(18) -0.0032(13) -0.0072(14) -0.0087(12)
C8B 0.0398(18) 0.0369(16) 0.054(2) 0.0123(14) 0.0081(16) -0.0089(13)
C9B 0.0220(15) 0.052(2) 0.066(2) -0.0067(17) -0.0002(14) -0.0015(14)

loop_
_atom_type_symbol
_atom_type_description
_atom_type_scat_dispersion_real
_atom_type_scat_dispersion_imag
_atom_type_scat_source
C C 0.0033 0.0016 'International Tables Vol C Tables 4.2.6.8 and 6.1.1.4'
H H 0.0000 0.0000 'International Tables Vol C Tables 4.2.6.8 and 6.1.1.4'
N N 0.0061 0.0033 'International Tables Vol C Tables 4.2.6.8 and 6.1.1.4'
O O 0.0106 0.0060 'International Tables Vol C Tables 4.2.6.8 and 6.1.1.4'
Si Si 0.0817 0.0704 'International Tables Vol C Tables 4.2.6.8 and 6.1.1.4'
Cl Cl 0.1484 0.1585 'International Tables Vol C Tables 4.2.6.8 and 6.1.1.4'
Nd Nd -0.1943 3.0179 'International Tables Vol C Tables 4.2.6.8 and 6.1.1.4'

loop_
_geom_angle_atom_site_label_1
_geom_angle_atom_site_label_2
_geom_angle_atom_site_label_3
_geom_angle
_geom_angle_site_symmetry_1
_geom_angle_site_symmetry_3
_geom_angle_publ_flag
N2B Nd1 N2A 118.59(7) . . ?
N2B Nd1 O1 130.01(6) . . ?
N2A Nd1 O1 83.26(6) . . ?
N2B Nd1 N1A 80.65(7) . . ?
N2A Nd1 N1A 54.79(6) . . ?
O1 Nd1 N1A 77.92(6) . . ?
N2B Nd1 N1B 54.92(6) . . ?
N2A Nd1 N1B 149.07(6) . . ?
O1 Nd1 N1B 82.76(6) . . ?
N1A Nd1 N1B 95.26(6) . . ?
N2B Nd1 Cl1 85.26(5) . 5_656 ?
N2A Nd1 Cl1 87.88(5) . 5_656 ?
O1 Nd1 Cl1 143.26(4) . 5_656 ?
N1A Nd1 Cl1 124.31(4) . 5_656 ?
N1B Nd1 Cl1 119.06(5) . 5_656 ?
N2B Nd1 Cl1 121.28(5) . . ?
N2A Nd1 Cl1 115.67(5) . . ?
O1 Nd1 Cl1 76.14(4) . . ?
N1A Nd1 Cl1 153.38(4) . . ?
N1B Nd1 Cl1 87.37(4) . . ?
Cl1 Nd1 Cl1 75.876(19) 5_656 . ?
N2B Nd1 C1B 27.36(6) . . ?
N2A Nd1 C1B 140.81(6) . . ?
O1 Nd1 C1B 108.46(6) . . ?
N1A Nd1 C1B 90.28(6) . . ?
N1B Nd1 C1B 27.82(6) . . ?
Cl1 Nd1 C1B 100.85(5) 5_656 . ?
Cl1 Nd1 C1B 103.49(5) . . ?
N2B Nd1 C1A 97.28(7) . . ?
N2A Nd1 C1A 27.55(6) . . ?
O1 Nd1 C1A 83.75(6) . . ?
N1A Nd1 C1A 27.87(6) . . ?
N1B Nd1 C1A 123.12(6) . . ?
Cl1 Nd1 C1A 103.94(5) 5_656 . ?
Cl1 Nd1 C1A 140.99(5) . . ?
C1B Nd1 C1A 114.55(7) . . ?
Nd1 Cl1 Nd1 104.124(19) 5_656 . ?
N2A Si1A C7A 106.98(11) . . ?
N2A Si1A C8A 110.52(12) . . ?
C7A Si1A C8A 109.59(14) . . ?
N2A Si1A C9A 113.63(12) . . ?
C7A Si1A C9A 106.20(13) . . ?
C8A Si1A C9A 109.74(14) . . ?
N2B Si1B C7B 106.82(11) . . ?
N2B Si1B C8B 111.18(12) . . ?
C7B Si1B C8B 109.59(14) . . ?
N2B Si1B C9B 112.50(13) . . ?
C7B Si1B C9B 107.17(14) . . ?
C8B Si1B C9B 109.45(15) . . ?
C4 O1 C1 105.09(18) . . ?
C4 O1 Nd1 126.09(14) . . ?
C1 O1 Nd1 120.08(14) . . ?
C5A N1A C1A 120.6(2) . . ?
C5A N1A Nd1 144.14(17) . . ?
C1A N1A Nd1 91.96(13) . . ?
C1A N2A Si1A 126.16(17) . . ?
C1A N2A Nd1 97.50(15) . . ?
Si1A N2A Nd1 133.28(10) . . ?
C5B N1B C1B 120.5(2) . . ?
C5B N1B Nd1 145.70(16) . . ?
C1B N1B Nd1 91.74(14) . . ?
C1B N2B Si1B 128.88(17) . . ?
C1B N2B Nd1 98.84(14) . . ?
Si1B N2B Nd1 131.84(11) . . ?
O1 C1 C2 105.1(2) . . ?
C1 C2 C3 105.0(2) . . ?
C4 C3 C2 104.7(2) . . ?
O1 C4 C3 105.1(2) . . ?
N2A C1A N1A 113.2(2) . . ?
N2A C1A C2A 127.3(2) . . ?
N1A C1A C2A 119.4(2) . . ?
N2A C1A Nd1 54.95(12) . . ?
N1A C1A Nd1 60.17(12) . . ?
C2A C1A Nd1 166.09(17) . . ?
C3A C2A C1A 119.1(2) . . ?
C2A C3A C4A 120.9(3) . . ?
C5A C4A C3A 118.9(2) . . ?
N1A C5A C4A 121.0(2) . . ?
N1A C5A C6A 116.7(2) . . ?
C4A C5A C6A 122.3(2) . . ?
N2B C1B N1B 113.5(2) . . ?
N2B C1B C2B 127.3(2) . . ?
N1B C1B C2B 119.2(2) . . ?
N2B C1B Nd1 53.80(12) . . ?
N1B C1B Nd1 60.45(12) . . ?
C2B C1B Nd1 170.89(17) . . ?
C3B C2B C1B 119.4(2) . . ?
C2B C3B C4B 120.6(2) . . ?
C5B C4B C3B 118.5(2) . . ?
N1B C5B C4B 121.8(2) . . ?
N1B C5B C6B 116.3(2) . . ?
C4B C5B C6B 121.9(2) . . ?

loop_
_geom_bond_atom_site_label_1
_geom_bond_atom_site_label_2
_geom_bond_distance
_geom_bond_site_symmetry_2
_geom_bond_publ_flag
Nd1 N2B 2.385(2) . ?
Nd1 N2A 2.414(2) . ?
Nd1 O1 2.5174(16) . ?
Nd1 N1A 2.5373(19) . ?
Nd1 N1B 2.5419(19) . ?
Nd1 Cl1 2.8309(8) 5_656 ?
Nd1 Cl1 2.8340(8) . ?
Nd1 C1B 2.921(2) . ?
Nd1 C1A 2.923(3) . ?
Cl1 Nd1 2.8309(8) 5_656 ?
Si1A N2A 1.724(2) . ?
Si1A C7A 1.858(3) . ?
Si1A C8A 1.868(3) . ?
Si1A C9A 1.875(3) . ?
Si1B N2B 1.720(2) . ?
Si1B C7B 1.860(3) . ?
Si1B C8B 1.863(3) . ?
Si1B C9B 1.877(3) . ?
O1 C4 1.448(3) . ?
O1 C1 1.449(3) . ?
N1A C5A 1.360(3) . ?
N1A C1A 1.367(3) . ?
N2A C1A 1.364(3) . ?
N1B C5B 1.353(3) . ?
N1B C1B 1.364(3) . ?
N2B C1B 1.358(3) . ?
C1 C2 1.499(4) . ?
C2 C3 1.530(4) . ?
C3 C4 1.506(4) . ?
C1A C2A 1.413(3) . ?
C2A C3A 1.364(4) . ?
C3A C4A 1.390(4) . ?
C4A C5A 1.376(3) . ?
C5A C6A 1.499(4) . ?
C1B C2B 1.418(3) . ?
C2B C3B 1.367(4) . ?
C3B C4B 1.390(4) . ?
C4B C5B 1.377(4) . ?
C5B C6B 1.502(3) . ?
